data_7034300
loop_
_publ_author_name
'Wilson, Gleason L. O.'
'Abraha, Medhanei'
'Krause, Jeanette A.'
'Guan, Hairong'

_publ_section_title
;
 Reactions of phenylacetylene with nickel POCOP-pincer hydride complexes
 resulting in different outcomes from their palladium analogues.
;
_journal_issue 27
_journal_name_full 'Dalton transactions (Cambridge, England : 2003)'
_journal_page_first 12128
_journal_page_last 12136
_journal_paper_doi 10.1039/c5dt00161g
_journal_volume 44
_journal_year 2015
_chemical_formula_moiety 'C26 H38 Ni O2 P2'
_chemical_formula_sum 'C26 H38 Ni O2 P2'
_chemical_formula_weight 503.21
_chemical_name_systematic
; 
 ? 
;
_space_group_IT_number 11
_symmetry_cell_setting monoclinic
_symmetry_space_group_name_Hall '-P 2yb'
_symmetry_space_group_name_H-M 'P 1 21/m 1'
_atom_sites_solution_hydrogens geom
_atom_sites_solution_primary direct
_atom_sites_solution_secondary difmap
_audit_creation_method SHELXL-97
_cell_angle_alpha 90.00
_cell_angle_beta 101.328(2)
_cell_angle_gamma 90.00
_cell_formula_units_Z 2
_cell_length_a 7.8641(3)
_cell_length_b 14.1716(5)
_cell_length_c 11.9392(4)
_cell_measurement_reflns_used 2422
_cell_measurement_temperature 150(2)
_cell_measurement_theta_max 66.97
_cell_measurement_theta_min 3.78
_cell_volume 1304.67(8)
_computing_cell_refinement 'Bruker SAINT v7.66A'
_computing_data_collection 'Bruker SMART v5.634'
_computing_data_reduction 'Bruker SAINT v7.66A'
_computing_molecular_graphics 'Bruker SHELXTL v6.14'
_computing_publication_material 'Bruker SHELXTL v6.14'
_computing_structure_refinement 'Bruker SHELXTL v6.14'
_computing_structure_solution 'Bruker SHELXTL v6.14'
_diffrn_ambient_temperature 150(2)
_diffrn_measured_fraction_theta_full 0.985
_diffrn_measured_fraction_theta_max 0.985
_diffrn_measurement_device_type 'Bruker SMART6000 CCD'
_diffrn_measurement_method '\w scans'
_diffrn_radiation_monochromator graphite
_diffrn_radiation_source 'fine-focus sealed tube'
_diffrn_radiation_type CuK\a
_diffrn_radiation_wavelength 1.54178
_diffrn_reflns_av_R_equivalents 0.0703
_diffrn_reflns_av_sigmaI/netI 0.0485
_diffrn_reflns_limit_h_max 9
_diffrn_reflns_limit_h_min -9
_diffrn_reflns_limit_k_max 17
_diffrn_reflns_limit_k_min -16
_diffrn_reflns_limit_l_max 14
_diffrn_reflns_limit_l_min -14
_diffrn_reflns_number 11066
_diffrn_reflns_theta_full 67.67
_diffrn_reflns_theta_max 67.67
_diffrn_reflns_theta_min 3.78
_exptl_absorpt_coefficient_mu 2.375
_exptl_absorpt_correction_T_max 0.9766
_exptl_absorpt_correction_T_min 0.4656
_exptl_absorpt_correction_type multi-scan
_exptl_absorpt_process_details 'SADABS v2008/1 (Sheldrick)'
_exptl_crystal_colour colorless
_exptl_crystal_density_diffrn 1.281
_exptl_crystal_density_method 'not measured'
_exptl_crystal_description blade
_exptl_crystal_F_000 536
_exptl_crystal_size_max 0.38
_exptl_crystal_size_mid 0.05
_exptl_crystal_size_min 0.01
_refine_diff_density_max 0.575
_refine_diff_density_min -0.272
_refine_diff_density_rms 0.069
_refine_ls_extinction_method none
_refine_ls_goodness_of_fit_ref 1.029
_refine_ls_hydrogen_treatment constr
_refine_ls_matrix_type full
_refine_ls_number_parameters 161
_refine_ls_number_reflns 2434
_refine_ls_number_restraints 0
_refine_ls_restrained_S_all 1.029
_refine_ls_R_factor_all 0.0685
_refine_ls_R_factor_gt 0.0463
_refine_ls_shift/su_max 0.000
_refine_ls_shift/su_mean 0.000
_refine_ls_structure_factor_coef Fsqd
_refine_ls_weighting_details 'calc w=1/[\s^2^(Fo^2^)+(0.0666P)^2^+0.0216P] where P=(Fo^2^+2Fc^2^)/3'
_refine_ls_weighting_scheme calc
_refine_ls_wR_factor_gt 0.1095
_refine_ls_wR_factor_ref 0.1211
_reflns_number_gt 1830
_reflns_number_total 2434
_reflns_threshold_expression >2\s(I)
_cod_data_source_file c5dt00161g3.cif
_cod_data_source_block 6a
_cod_depositor_comments
;
The following automatic conversions were performed:

'_symmetry_cell_setting' value 'Monoclinic' changed to 'monoclinic'
according to
/usr/data/users/saulius/crontab/automatic-downloads/rss-feeds/RSC/lib/dictionaries/cif_core.dic
dictionary named 'cif_core.dic' version 2.4.2 from 2011-04-26.

Automatic conversion script
Id: cif_fix_values 3105 2015-03-04 15:46:00Z robertas 

 Adding full bibliography for 7034299--7034302.cif.
;
_cod_original_sg_symbol_H-M P2(1)/m
_cod_database_code 7034300

loop_
_symmetry_equiv_pos_as_xyz
'x, y, z'
'-x, y+1/2, -z'
'-x, -y, -z'
'x, -y-1/2, z'

loop_
_atom_site_label
_atom_site_type_symbol
_atom_site_fract_x
_atom_site_fract_y
_atom_site_fract_z
_atom_site_U_iso_or_equiv
_atom_site_adp_type
_atom_site_occupancy
_atom_site_symmetry_multiplicity
_atom_site_calc_flag
_atom_site_refinement_flags
Ni Ni 0.25817(9) 0.7500 0.74979(6) 0.0267(2) Uani 1 2 d S
P1 P 0.28221(10) 0.89870(5) 0.73437(6) 0.0284(2) Uani 1 1 d .
O1 O 0.3701(3) 0.91797(14) 0.62044(17) 0.0369(5) Uani 1 1 d .
C1 C 0.3685(5) 0.7500 0.6215(3) 0.0283(9) Uani 1 2 d S
C2 C 0.4176(4) 0.8333(2) 0.5744(2) 0.0337(7) Uani 1 1 d .
C3 C 0.5082(4) 0.8359(3) 0.4859(3) 0.0392(8) Uani 1 1 d .
H3 H 0.5391 0.8941 0.4558 0.047 Uiso 1 1 calc R
C4 C 0.5522(6) 0.7500 0.4429(4) 0.0461(13) Uani 1 2 d S
H4 H 0.6143 0.7500 0.3822 0.055 Uiso 1 2 calc SR
C7 C 0.0898(4) 0.9738(2) 0.7030(3) 0.0390(8) Uani 1 1 d .
H7 H 0.1225 1.0343 0.6696 0.047 Uiso 1 1 calc R
C8 C -0.0481(5) 0.9251(3) 0.6140(3) 0.0575(11) Uani 1 1 d .
H8A H -0.1437 0.9690 0.5874 0.086 Uiso 1 1 calc R
H8B H -0.0921 0.8696 0.6482 0.086 Uiso 1 1 calc R
H8C H 0.0030 0.9053 0.5492 0.086 Uiso 1 1 calc R
C9 C 0.0223(4) 0.9969(2) 0.8115(3) 0.0473(9) Uani 1 1 d .
H9A H -0.0902 1.0286 0.7910 0.071 Uiso 1 1 calc R
H9B H 0.1049 1.0385 0.8604 0.071 Uiso 1 1 calc R
H9C H 0.0090 0.9384 0.8527 0.071 Uiso 1 1 calc R
C10 C 0.4386(4) 0.9567(2) 0.8471(3) 0.0306(7) Uani 1 1 d .
H10 H 0.3845 0.9616 0.9160 0.037 Uiso 1 1 calc R
C11 C 0.5988(4) 0.8947(2) 0.8784(3) 0.0389(8) Uani 1 1 d .
H11A H 0.6847 0.9262 0.9370 0.058 Uiso 1 1 calc R
H11B H 0.6484 0.8837 0.8103 0.058 Uiso 1 1 calc R
H11C H 0.5665 0.8341 0.9079 0.058 Uiso 1 1 calc R
C12 C 0.4858(4) 1.0569(2) 0.8151(3) 0.0402(8) Uani 1 1 d .
H12A H 0.5679 1.0847 0.8790 0.060 Uiso 1 1 calc R
H12B H 0.3807 1.0956 0.7984 0.060 Uiso 1 1 calc R
H12C H 0.5391 1.0542 0.7475 0.060 Uiso 1 1 calc R
C27 C 0.1484(6) 0.7500 0.8803(4) 0.0302(9) Uani 1 2 d S
H27 H 0.0253 0.7500 0.8602 0.036 Uiso 1 2 calc SR
C28 C 0.2055(6) 0.7500 0.9880(4) 0.0301(10) Uani 1 2 d S
H28 H 0.3283 0.7500 1.0099 0.036 Uiso 1 2 calc SR
C29 C 0.1119(5) 0.7500 1.0855(4) 0.0282(9) Uani 1 2 d S
C30 C -0.0696(5) 0.7500 1.0673(4) 0.0327(10) Uani 1 2 d S
H30 H -0.1352 0.7500 0.9914 0.039 Uiso 1 2 calc SR
C31 C -0.1548(6) 0.7500 1.1585(4) 0.0374(11) Uani 1 2 d S
H31 H -0.2780 0.7500 1.1444 0.045 Uiso 1 2 calc SR
C32 C -0.0617(6) 0.7500 1.2706(4) 0.0389(11) Uani 1 2 d S
H32 H -0.1205 0.7500 1.3329 0.047 Uiso 1 2 calc SR
C33 C 0.1170(6) 0.7500 1.2897(4) 0.0336(10) Uani 1 2 d S
H33 H 0.1818 0.7500 1.3657 0.040 Uiso 1 2 calc SR
C34 C 0.2030(5) 0.7500 1.1984(4) 0.0295(9) Uani 1 2 d S
H34 H 0.3261 0.7500 1.2131 0.035 Uiso 1 2 calc SR

loop_
_atom_site_aniso_label
_atom_site_aniso_U_11
_atom_site_aniso_U_22
_atom_site_aniso_U_33
_atom_site_aniso_U_23
_atom_site_aniso_U_13
_atom_site_aniso_U_12
Ni 0.0330(4) 0.0243(4) 0.0233(4) 0.000 0.0066(3) 0.000
P1 0.0322(4) 0.0264(4) 0.0256(4) 0.0023(3) 0.0031(3) -0.0034(3)
O1 0.0519(14) 0.0326(12) 0.0264(11) 0.0025(9) 0.0082(10) -0.0113(10)
C1 0.026(2) 0.038(2) 0.0185(19) 0.000 0.0000(17) 0.000
C2 0.0296(15) 0.046(2) 0.0235(15) -0.0015(14) -0.0006(13) -0.0068(14)
C3 0.0344(16) 0.059(2) 0.0241(15) 0.0047(15) 0.0045(13) -0.0118(16)
C4 0.030(2) 0.082(4) 0.028(2) 0.000 0.011(2) 0.000
C7 0.0351(17) 0.0293(17) 0.049(2) 0.0102(15) -0.0002(16) -0.0017(14)
C8 0.046(2) 0.047(2) 0.069(3) 0.010(2) -0.015(2) -0.0044(18)
C9 0.0374(18) 0.0366(19) 0.069(2) 0.0042(18) 0.0128(18) 0.0061(16)
C10 0.0337(16) 0.0307(16) 0.0274(15) 0.0007(13) 0.0063(13) -0.0023(13)
C11 0.0309(16) 0.0428(19) 0.0391(18) -0.0003(16) -0.0027(14) -0.0020(15)
C12 0.0445(19) 0.0348(17) 0.0393(18) -0.0025(15) 0.0031(16) -0.0069(15)
C27 0.035(2) 0.020(2) 0.036(2) 0.000 0.009(2) 0.000
C28 0.035(2) 0.023(2) 0.036(2) 0.000 0.015(2) 0.000
C29 0.035(2) 0.0182(19) 0.032(2) 0.000 0.0076(19) 0.000
C30 0.031(2) 0.031(2) 0.034(2) 0.000 0.0007(19) 0.000
C31 0.029(2) 0.033(2) 0.050(3) 0.000 0.009(2) 0.000
C32 0.040(3) 0.039(3) 0.045(3) 0.000 0.025(2) 0.000
C33 0.040(2) 0.036(2) 0.024(2) 0.000 0.0052(19) 0.000
C34 0.029(2) 0.028(2) 0.033(2) 0.000 0.0090(19) 0.000

loop_
_atom_type_symbol
_atom_type_description
_atom_type_scat_dispersion_real
_atom_type_scat_dispersion_imag
_atom_type_scat_source
C C 0.0181 0.0091 'International Tables Vol C Tables 4.2.6.8 and 6.1.1.4'
H H 0.0000 0.0000 'International Tables Vol C Tables 4.2.6.8 and 6.1.1.4'
O O 0.0492 0.0322 'International Tables Vol C Tables 4.2.6.8 and 6.1.1.4'
P P 0.2955 0.4335 'International Tables Vol C Tables 4.2.6.8 and 6.1.1.4'
Ni Ni -3.0029 0.5091 'International Tables Vol C Tables 4.2.6.8 and 6.1.1.4'

loop_
_geom_angle_atom_site_label_1
_geom_angle_atom_site_label_2
_geom_angle_atom_site_label_3
_geom_angle
_geom_angle_site_symmetry_1
_geom_angle_site_symmetry_3
C1 Ni C27 179.55(18) . .
C1 Ni P1 82.41(3) . 4_575
C27 Ni P1 97.57(3) . 4_575
C1 Ni P1 82.41(3) . .
C27 Ni P1 97.57(3) . .
P1 Ni P1 164.40(5) 4_575 .
O1 P1 C7 101.35(14) . .
O1 P1 C10 101.56(12) . .
C7 P1 C10 107.39(15) . .
O1 P1 Ni 106.95(8) . .
C7 P1 Ni 120.71(11) . .
C10 P1 Ni 116.08(10) . .
C2 O1 P1 111.44(18) . .
C2 C1 C2 115.7(4) 4_575 .
C2 C1 Ni 122.06(19) 4_575 .
C2 C1 Ni 122.06(19) . .
C3 C2 C1 123.7(3) . .
C3 C2 O1 119.5(3) . .
C1 C2 O1 116.8(3) . .
C2 C3 C4 117.4(3) . .
C3 C4 C3 122.1(4) . 4_575
C8 C7 C9 111.7(3) . .
C8 C7 P1 109.0(2) . .
C9 C7 P1 111.2(2) . .
C11 C10 C12 111.5(3) . .
C11 C10 P1 109.0(2) . .
C12 C10 P1 113.1(2) . .
C28 C27 Ni 133.7(4) . .
C27 C28 C29 131.0(4) . .
C34 C29 C30 117.6(4) . .
C34 C29 C28 121.0(4) . .
C30 C29 C28 121.5(4) . .
C31 C30 C29 120.9(4) . .
C30 C31 C32 120.7(4) . .
C33 C32 C31 119.0(4) . .
C32 C33 C34 120.5(4) . .
C33 C34 C29 121.4(4) . .

loop_
_geom_bond_atom_site_label_1
_geom_bond_atom_site_label_2
_geom_bond_distance
_geom_bond_site_symmetry_2
Ni C1 1.903(4) .
Ni C27 1.924(4) .
Ni P1 2.1270(8) 4_575
Ni P1 2.1270(8) .
P1 O1 1.665(2) .
P1 C7 1.827(3) .
P1 C10 1.830(3) .
O1 C2 1.401(4) .
C1 C2 1.394(4) 4_575
C1 C2 1.394(4) .
C2 C3 1.387(4) .
C3 C4 1.391(4) .
C4 C3 1.391(4) 4_575
C7 C8 1.526(5) .
C7 C9 1.529(5) .
C10 C11 1.522(4) .
C10 C12 1.535(4) .
C27 C28 1.276(6) .
C28 C29 1.494(5) .
C29 C34 1.397(6) .
C29 C30 1.401(6) .
C30 C31 1.386(6) .
C31 C32 1.394(6) .
C32 C33 1.379(6) .
C33 C34 1.391(5) .

loop_
_geom_torsion_atom_site_label_1
_geom_torsion_atom_site_label_2
_geom_torsion_atom_site_label_3
_geom_torsion_atom_site_label_4
_geom_torsion
_geom_torsion_site_symmetry_1
_geom_torsion_site_symmetry_4
C1 Ni P1 O1 2.56(15) . .
C27 Ni P1 O1 -177.89(16) . .
P1 Ni P1 O1 16.1(2) 4_575 .
C1 Ni P1 C7 117.42(18) . .
C27 Ni P1 C7 -63.03(19) . .
P1 Ni P1 C7 130.9(2) 4_575 .
C1 Ni P1 C10 -109.92(16) . .
C27 Ni P1 C10 69.63(17) . .
P1 Ni P1 C10 -96.4(2) 4_575 .
C7 P1 O1 C2 -132.8(2) . .
C10 P1 O1 C2 116.6(2) . .
Ni P1 O1 C2 -5.5(2) . .
C27 Ni C1 C2 87.4(4) . 4_575
P1 Ni C1 C2 -0.8(3) 4_575 4_575
P1 Ni C1 C2 175.6(3) . 4_575
C27 Ni C1 C2 -87.4(4) . .
P1 Ni C1 C2 -175.6(3) 4_575 .
P1 Ni C1 C2 0.8(3) . .
C2 C1 C2 C3 0.5(6) 4_575 .
Ni C1 C2 C3 175.6(3) . .
C2 C1 C2 O1 -179.9(2) 4_575 .
Ni C1 C2 O1 -4.7(4) . .
P1 O1 C2 C3 -173.7(2) . .
P1 O1 C2 C1 6.6(4) . .
C1 C2 C3 C4 -0.2(5) . .
O1 C2 C3 C4 -179.9(3) . .
C2 C3 C4 C3 0.0(6) . 4_575
O1 P1 C7 C8 77.1(3) . .
C10 P1 C7 C8 -176.8(2) . .
Ni P1 C7 C8 -40.6(3) . .
O1 P1 C7 C9 -159.3(2) . .
C10 P1 C7 C9 -53.2(3) . .
Ni P1 C7 C9 83.0(2) . .
O1 P1 C10 C11 -75.8(2) . .
C7 P1 C10 C11 178.2(2) . .
Ni P1 C10 C11 39.7(2) . .
O1 P1 C10 C12 48.8(2) . .
C7 P1 C10 C12 -57.2(3) . .
Ni P1 C10 C12 164.33(19) . .
C1 Ni C27 C28 0.00(14) . .
P1 Ni C27 C28 88.12(4) 4_575 .
P1 Ni C27 C28 -88.12(4) . .
Ni C27 C28 C29 180.000(2) . .
C27 C28 C29 C34 180.000(3) . .
C27 C28 C29 C30 0.000(4) . .
C34 C29 C30 C31 0.000(3) . .
C28 C29 C30 C31 180.000(3) . .
C29 C30 C31 C32 0.000(3) . .
C30 C31 C32 C33 0.000(3) . .
C31 C32 C33 C34 0.000(3) . .
C32 C33 C34 C29 0.000(3) . .
C30 C29 C34 C33 0.000(3) . .
C28 C29 C34 C33 180.000(3) . .
